data_1550241
loop_
_publ_author_name
'Yang, Xiuxiu'
'Gianetti, Thomas L.'
'W\"orle, Michael D.'
'van Leest, Nicolaas P.'
'de Bruin, Bas'
'Gr\"utzmacher, Hansj\"org'

_publ_section_title
;
 A low-valent dinuclear ruthenium diazadiene complex catalyzes the
 oxidation of dihydrogen and reversible hydrogenation of quinones
;
_journal_name_full 'Chemical Science'
_journal_paper_doi 10.1039/C8SC02864H
_journal_year 2019
_chemical_formula_moiety 'C48 H55.04 K N2 O6 Ru2, C20 H37.49 K O8, C4 H8 O, C1.94 H3.3 O0.58, C2.06 H4.12 O0.42'
_chemical_formula_sum 'C76 H107.92 K2 N2 O16 Ru2'
_chemical_formula_weight 1585.90
_chemical_name_systematic
;
 ?
;
_space_group_crystal_system monoclinic
_space_group_IT_number 14
_space_group_name_Hall '-P 2ybc'
_space_group_name_H-M_alt 'P 1 21/c 1'
_symmetry_space_group_name_Hall '-P 2ybc'
_symmetry_space_group_name_H-M 'P 1 21/c 1'
_atom_sites_solution_hydrogens mixed
_atom_sites_solution_primary direct
_audit_creation_date 2017-03-01
_audit_creation_method
;
Olex2 1.2
(compiled 2017.02.23 svn.r3390 for OlexSys, GUI svn.r5320)
;
_audit_update_record
;
2017-03-01 deposited with the CCDC.
2018-11-02 downloaded from the CCDC.
;
_cell_angle_alpha 90
_cell_angle_beta 91.4431(19)
_cell_angle_gamma 90
_cell_formula_units_Z 4
_cell_length_a 13.8109(8)
_cell_length_b 28.5059(14)
_cell_length_c 19.5850(10)
_cell_measurement_reflns_used 7560
_cell_measurement_temperature 102
_cell_measurement_theta_max 29.365
_cell_measurement_theta_min 1.7568
_cell_volume 7708.0(7)
_computing_molecular_graphics 'Olex2 (Dolomanov et al., 2009)'
_computing_publication_material 'Olex2 (Dolomanov et al., 2009)'
_computing_structure_refinement 'XL (Sheldrick, 2008)'
_computing_structure_solution 'XS (Sheldrick, 2008)'
_diffrn_ambient_temperature 101.8
_diffrn_measured_fraction_theta_full 0.999
_diffrn_measured_fraction_theta_max 1.000
_diffrn_measurement_device_type 'Bruker D8 Venture'
_diffrn_radiation_type MoK\a
_diffrn_radiation_wavelength 0.71073
_diffrn_reflns_av_R_equivalents 0.1545
_diffrn_reflns_av_unetI/netI 0.0474
_diffrn_reflns_Laue_measured_fraction_full 0.999
_diffrn_reflns_Laue_measured_fraction_max 1.000
_diffrn_reflns_limit_h_max 18
_diffrn_reflns_limit_h_min -18
_diffrn_reflns_limit_k_max 38
_diffrn_reflns_limit_k_min -38
_diffrn_reflns_limit_l_max 26
_diffrn_reflns_limit_l_min -26
_diffrn_reflns_number 218987
_diffrn_reflns_point_group_measured_fraction_full 0.999
_diffrn_reflns_point_group_measured_fraction_max 1.000
_diffrn_reflns_theta_full 25.242
_diffrn_reflns_theta_max 28.282
_diffrn_reflns_theta_min 2.200
_exptl_absorpt_coefficient_mu 0.565
_exptl_crystal_colour 'clear orangish orange'
_exptl_crystal_colour_lustre clear
_exptl_crystal_colour_modifier orangish
_exptl_crystal_colour_primary orange
_exptl_crystal_density_diffrn 1.367
_exptl_crystal_description needle
_exptl_crystal_F_000 3328
_exptl_crystal_size_max 0.66
_exptl_crystal_size_mid 0.16
_exptl_crystal_size_min 0.13
_refine_diff_density_max 2.073
_refine_diff_density_min -2.675
_refine_diff_density_rms 0.133
_refine_ls_extinction_method none
_refine_ls_goodness_of_fit_ref 1.080
_refine_ls_hydrogen_treatment mixed
_refine_ls_matrix_type full
_refine_ls_number_parameters 890
_refine_ls_number_reflns 19137
_refine_ls_number_restraints 0
_refine_ls_restrained_S_all 1.080
_refine_ls_R_factor_all 0.0613
_refine_ls_R_factor_gt 0.0529
_refine_ls_shift/su_max 0.003
_refine_ls_shift/su_mean 0.000
_refine_ls_structure_factor_coef Fsqd
_refine_ls_weighting_details 'w=1/[\s^2^(Fo^2^)+(0.0775P)^2^+14.1727P] where P=(Fo^2^+2Fc^2^)/3'
_refine_ls_weighting_scheme calc
_refine_ls_wR_factor_gt 0.1375
_refine_ls_wR_factor_ref 0.1447
_reflns_Friedel_coverage 0.000
_reflns_number_gt 16803
_reflns_number_total 19137
_reflns_threshold_expression 'I > 2\s(I)'
_cod_data_source_file c8sc02864h2.cif
_cod_data_source_block mo_xy_341_0m
_cod_database_code 1550241
_shelxl_version_number 2013-4
_shelx_space_group_comment
;
The symmetry employed for this shelxl refinement is uniquely defined
by the following loop, which should always be used as a source of
symmetry information in preference to the above space-group names.
They are only intended as comments.
;
_shelx_estimated_absorpt_t_max 0.930
_shelx_estimated_absorpt_t_min 0.707
_olex2_refinement_description
;
1. Fixed Uiso
 At 1.2 times of:
  All C(H) groups, All C(H,H) groups, All C(H,H,H,H) groups
 At 1.5 times of:
  All C(H,H,H) groups
2. Others
 Sof(H46A)=Sof(H46B)=FVAR(1)
 Sof(H66C)=Sof(H66D)=1-FVAR(2)
 Sof(H68C)=Sof(H68D)=Sof(H69A)=Sof(H69B)=1-FVAR(3)
 Sof(H73A)=Sof(H73B)=1-FVAR(4)
 Sof(H72A)=Sof(H72B)=1-FVAR(5)
 Sof(H46C)=Sof(H46D)=Sof(C1B)=Sof(H1BA)=Sof(H1BB)=1-FVAR(6)
 Sof(C1A)=Sof(H1AB)=Sof(H1AC)=FVAR(6)
 Sof(O9A)=1-FVAR(7)
 Sof(O9)=FVAR(7)
 Sof(C71A)=Sof(H71C)=Sof(H71D)=1-FVAR(8)
 Sof(C71)=Sof(H71A)=Sof(H71B)=FVAR(8)
 Sof(C73A)=Sof(H73C)=Sof(H73D)=1-FVAR(9)
 Sof(C73)=FVAR(9)
 Sof(C72A)=Sof(H72C)=Sof(H72D)=1-FVAR(10)
 Sof(C72)=FVAR(10)
 Sof(H66A)=Sof(H66B)=Sof(O8A)=1-FVAR(11)
 Sof(O8)=FVAR(11)
 Sof(H68A)=Sof(H68B)=Sof(C69A)=Sof(H69C)=Sof(H69D)=1-FVAR(12)
 Sof(C69)=FVAR(12)
 Sof(H48C)=Sof(H48D)=Sof(O3A)=1-FVAR(13)
 Sof(O3)=Sof(H48A)=Sof(H48B)=FVAR(13)
 Sof(C70A)=Sof(H70A)=Sof(H70B)=1-FVAR(14)
 Sof(C70)=FVAR(14)
 Sof(O0AB)=Sof(C9A)=Sof(H9AA)=Sof(H9AB)=Sof(C3A)=Sof(H3AB)=Sof(H3AC)=Sof(C1C)=
 Sof(H1CA)=Sof(H1CB)=1-FVAR(15)
 Sof(O0AA)=Sof(C1)=Sof(H1)=Sof(C3)=Sof(H3A)=Sof(H3B)=Sof(C9)=Sof(H9A)=Sof(H9B)=
 FVAR(15)
 Sof(C2A)=Sof(H2AB)=Sof(H2AC)=1-FVAR(16)
 Sof(C2)=Sof(H2A)=Sof(H2B)=FVAR(16)
3.a Ternary CH refined with riding coordinates:
 C13(H13), C14(H14), C5(H5), C6(H6), C22(H22), C30(H30), C29(H29), C21(H21),
 C43(H43)
3.b Secondary CH2 refined with riding coordinates:
 C58(H58A,H58B), C45(H45A,H45B), C60(H60A,H60B), C61(H61A,H61B), C59(H59A,
 H59B), C40(H40A,H40B), C44(H44A,H44B), C53(H53A,H53B), C56(H56A,H56B),
 C42(H42A,H42B), C54(H54A,H54B), C41(H41A,H41B), C55(H55A,H55B), C39(H39A,H39B),
  C50(H50A,H50B), C38(H38A,H38B), C49(H49A,H49B), C52(H52A,H52B), C57(H57A,
 H57B), C46(H46A,H46B), C46(H46C,H46D), C51(H51A,H51B), C1A(H1AB,H1AC),
 C66(H66C,H66D), C66(H66A,H66B), C67(H67A,H67B), C68(H68C,H68D), C68(H68A,H68B),
  C69(H69A,H69B), C73(H73A,H73B), C72(H72A,H72B), C71(H71A,H71B), C64(H64A,
 H64B), C65(H65A,H65B), C63(H63A,H63B), C62(H62A,H62B), C48(H48A,H48B),
 C48(H48C,H48D), C1B(H1BA,H1BB), C71A(H71C,H71D), C73A(H73C,H73D), C72A(H72C,
 H72D), C69A(H69C,H69D), C70A(H70A,H70B), C2(H2A,H2B), C3(H3A,H3B), C9(H9A,H9B),
  C9A(H9AA,H9AB), C3A(H3AB,H3AC), C1C(H1CA,H1CB), C2A(H2AB,H2AC)
3.c Aromatic/amide H refined with riding coordinates:
 C24(H24), C19(H19), C8(H8), C27(H27), C18(H18), C10(H10), C3AA(H3AA),
 C11(H11), C35(H35), C16(H16), C25(H25), C26(H26), C17(H17), C32(H32), C34(H34),
  C33(H33), C1(H1)
3.d Idealised Me refined as rotating group:
 C0AA(H0AA,H0AB,H0AC), C4(H4A,H4B,H4C)
;
_olex2_submission_special_instructions 'No special instructions were received'

loop_
_space_group_symop_operation_xyz
'x, y, z'
'-x, y+1/2, -z+1/2'
'-x, -y, -z'
'x, -y-1/2, z-1/2'

loop_
_atom_site_label
_atom_site_type_symbol
_atom_site_fract_x
_atom_site_fract_y
_atom_site_fract_z
_atom_site_U_iso_or_equiv
_atom_site_adp_type
_atom_site_occupancy
_atom_site_site_symmetry_order
_atom_site_calc_flag
_atom_site_refinement_flags_posn
_atom_site_refinement_flags_occupancy
_atom_site_disorder_assembly
_atom_site_disorder_group
Ru1 Ru 0.25858(2) 0.69058(2) 0.03352(2) 0.01117(6) Uani 1 1 d . . . .
Ru2 Ru 0.25302(2) 0.59357(2) 0.00440(2) 0.00968(6) Uani 1 1 d . . . .
K1 K 0.24550(5) 0.55676(2) 0.19265(3) 0.01926(13) Uani 1 1 d . . . .
K2 K 0.27707(4) 0.28609(2) 0.26579(3) 0.01905(13) Uani 1 1 d . . . .
O1 O 0.29269(15) 0.46439(7) 0.13828(10) 0.0183(4) Uani 1 1 d . . . .
O6 O 0.09834(15) 0.49240(7) 0.15968(11) 0.0197(4) Uani 1 1 d . . . .
O13 O 0.14426(16) 0.32698(8) 0.16992(10) 0.0202(4) Uani 1 1 d . . . .
O12 O 0.33897(16) 0.31044(7) 0.13343(11) 0.0210(4) Uani 1 1 d . . . .
N2 N 0.16118(17) 0.62335(8) 0.07315(12) 0.0167(5) Uani 1 1 d . . . .
O5 O 0.07062(16) 0.53398(8) 0.28551(11) 0.0241(5) Uani 1 1 d . . . .
C12 C 0.2016(2) 0.59681(9) -0.14536(13) 0.0134(5) Uani 1 1 d . . . .
O14 O 0.07795(15) 0.27550(8) 0.28530(11) 0.0236(5) Uani 1 1 d . . . .
O15 O 0.21128(16) 0.25448(8) 0.39254(12) 0.0252(5) Uani 1 1 d . . . .
O16 O 0.40728(16) 0.24355(8) 0.36176(11) 0.0230(4) Uani 1 1 d . . . .
O11 O 0.47389(15) 0.29136(8) 0.24571(11) 0.0217(4) Uani 1 1 d . . . .
C7 C 0.3028(2) 0.59505(9) -0.14408(13) 0.0127(5) Uani 1 1 d . . . .
O4 O 0.20966(18) 0.60114(8) 0.32607(11) 0.0260(5) Uani 1 1 d . . . .
C13 C 0.15309(19) 0.59126(9) -0.07884(13) 0.0128(5) Uani 1 1 d . . . .
H13 H 0.0940 0.6111 -0.0734 0.015 Uiso 1 1 calc R . . .
C20 C 0.3015(2) 0.50289(9) -0.06517(13) 0.0133(5) Uani 1 1 d . . . .
C15 C 0.19952(19) 0.50380(9) -0.06810(13) 0.0128(5) Uani 1 1 d . . . .
N1 N 0.34855(17) 0.62767(8) 0.07145(11) 0.0139(4) Uani 1 1 d . . . .
C24 C 0.4448(2) 0.80530(10) -0.02774(14) 0.0181(6) Uani 1 1 d . . . .
H24 H 0.4901 0.7935 -0.0592 0.022 Uiso 1 1 calc R . . .
C14 C 0.15201(18) 0.54699(9) -0.04227(13) 0.0124(5) Uani 1 1 d . . . .
H14 H 0.0924 0.5413 -0.0156 0.015 Uiso 1 1 calc R . . .
C19 C 0.3493(2) 0.46093(10) -0.07991(14) 0.0171(5) Uani 1 1 d . . . .
H19 H 0.4181 0.4600 -0.0779 0.020 Uiso 1 1 calc R . . .
C8 C 0.3533(2) 0.60394(10) -0.20381(14) 0.0175(5) Uani 1 1 d . . . .
H8 H 0.4220 0.6021 -0.2030 0.021 Uiso 1 1 calc R . . .
C28 C 0.3016(2) 0.79399(10) 0.03951(14) 0.0165(5) Uani 1 1 d . . . .
C5 C 0.35172(18) 0.54534(9) -0.03828(13) 0.0116(5) Uani 1 1 d . . . .
H5 H 0.4116 0.5392 -0.0100 0.014 Uiso 1 1 calc R . . .
C6 C 0.35116(18) 0.58930(9) -0.07591(13) 0.0105(5) Uani 1 1 d . . . .
H6 H 0.4110 0.6086 -0.0690 0.013 Uiso 1 1 calc R . . .
C27 C 0.3100(2) 0.84043(10) 0.06145(15) 0.0198(6) Uani 1 1 d . . . .
H27 H 0.2627 0.8530 0.0908 0.024 Uiso 1 1 calc R . . .
C18 C 0.2979(2) 0.42044(11) -0.09749(16) 0.0222(6) Uani 1 1 d . . . .
H18 H 0.3315 0.3922 -0.1071 0.027 Uiso 1 1 calc R . . .
C36 C 0.2121(2) 0.74031(10) -0.09882(14) 0.0175(5) Uani 1 1 d . . . .
C10 C 0.2035(2) 0.61734(12) -0.26601(15) 0.0248(6) Uani 1 1 d . . . .
H10 H 0.1693 0.6251 -0.3072 0.030 Uiso 1 1 calc R . . .
C0AA C 0.4542(2) 0.62726(10) 0.07285(15) 0.0177(5) Uani 1 1 d . . . .
H0AA H 0.4773 0.6218 0.0266 0.027 Uiso 1 1 calc GR . . .
H0AB H 0.4777 0.6022 0.1032 0.027 Uiso 1 1 calc GR . . .
H0AC H 0.4785 0.6575 0.0897 0.027 Uiso 1 1 calc GR . . .
C3AA C 0.3039(2) 0.61551(12) -0.26443(15) 0.0235(6) Uani 1 1 d . . . .
H3AA H 0.3388 0.6221 -0.3045 0.028 Uiso 1 1 calc R . . .
C11 C 0.1528(2) 0.60768(11) -0.20664(15) 0.0193(6) Uani 1 1 d . . . .
H11 H 0.0840 0.6085 -0.2081 0.023 Uiso 1 1 calc R . . .
C23 C 0.3697(2) 0.77646(9) -0.00604(13) 0.0142(5) Uani 1 1 d . . . .
C35 C 0.2042(3) 0.75193(12) -0.16838(16) 0.0280(7) Uani 1 1 d . . . .
H35 H 0.2493 0.7396 -0.1995 0.034 Uiso 1 1 calc R . . .
C58 C 0.2773(2) 0.34380(11) 0.10027(15) 0.0222(6) Uani 1 1 d . . . .
H58A H 0.2973 0.3483 0.0525 0.027 Uiso 1 1 calc R . . .
H58B H 0.2824 0.3744 0.1241 0.027 Uiso 1 1 calc R . . .
C45 C 0.4581(2) 0.47929(11) 0.16780(17) 0.0246(6) Uani 1 1 d . . . .
H45A H 0.4516 0.4553 0.2040 0.030 Uiso 1 1 calc R . . .
H45B H 0.5250 0.4780 0.1508 0.030 Uiso 1 1 calc R . . .
C22 C 0.3613(2) 0.72549(9) -0.02295(13) 0.0140(5) Uani 1 1 d . . . .
H22 H 0.4247 0.7088 -0.0259 0.017 Uiso 1 1 calc R . . .
C16 C 0.1484(2) 0.46318(10) -0.08594(14) 0.0170(5) Uani 1 1 d . . . .
H16 H 0.0796 0.4638 -0.0880 0.020 Uiso 1 1 calc R . . .
C31 C 0.1445(2) 0.75843(10) -0.05347(15) 0.0179(5) Uani 1 1 d . . . .
C25 C 0.4540(2) 0.85131(11) -0.00355(15) 0.0223(6) Uani 1 1 d . . . .
H25 H 0.5060 0.8705 -0.0176 0.027 Uiso 1 1 calc R . . .
C60 C 0.0482(2) 0.30912(12) 0.17516(17) 0.0249(6) Uani 1 1 d . . . .
H60A H 0.0449 0.2767 0.1572 0.030 Uiso 1 1 calc R . . .
H60B H 0.0024 0.3288 0.1480 0.030 Uiso 1 1 calc R . . .
C61 C 0.0214(2) 0.30964(12) 0.24915(16) 0.0228(6) Uani 1 1 d . . . .
H61A H 0.0337 0.3411 0.2688 0.027 Uiso 1 1 calc R . . .
H61B H -0.0483 0.3024 0.2533 0.027 Uiso 1 1 calc R . . .
C59 C 0.1746(2) 0.32638(11) 0.10125(15) 0.0230(6) Uani 1 1 d . . . .
H59A H 0.1321 0.3469 0.0727 0.028 Uiso 1 1 calc R . . .
H59B H 0.1708 0.2941 0.0828 0.028 Uiso 1 1 calc R . . .
C4 C 0.0555(2) 0.62508(11) 0.07168(16) 0.0222(6) Uani 1 1 d . . . .
H4A H 0.0340 0.6578 0.0677 0.033 Uiso 1 1 calc GR . . .
H4B H 0.0312 0.6115 0.1139 0.033 Uiso 1 1 calc GR . . .
H4C H 0.0303 0.6072 0.0324 0.033 Uiso 1 1 calc GR . . .
C40 C -0.0091(2) 0.52222(12) 0.24143(17) 0.0247(6) Uani 1 1 d . . . .
H40A H -0.0253 0.5491 0.2112 0.030 Uiso 1 1 calc R . . .
H40B H -0.0665 0.5149 0.2687 0.030 Uiso 1 1 calc R . . .
C44 C 0.3868(2) 0.47015(11) 0.11066(16) 0.0230(6) Uani 1 1 d . . . .
H44A H 0.3863 0.4968 0.0782 0.028 Uiso 1 1 calc R . . .
H44B H 0.4052 0.4414 0.0857 0.028 Uiso 1 1 calc R . . .
C30 C 0.1531(2) 0.74232(9) 0.01870(14) 0.0158(5) Uani 1 1 d . . . .
H30 H 0.0900 0.7357 0.0408 0.019 Uiso 1 1 calc R . . .
C53 C 0.3753(2) 0.24462(14) 0.42998(16) 0.0287(7) Uani 1 1 d . . . .
H53A H 0.3755 0.2773 0.4471 0.034 Uiso 1 1 calc R . . .
H53B H 0.4192 0.2257 0.4597 0.034 Uiso 1 1 calc R . . .
C56 C 0.4984(2) 0.29175(12) 0.17546(17) 0.0264(7) Uani 1 1 d . . . .
H56A H 0.4882 0.2602 0.1555 0.032 Uiso 1 1 calc R . . .
H56B H 0.5675 0.3002 0.1710 0.032 Uiso 1 1 calc R . . .
C42 C 0.1237(2) 0.45446(10) 0.11568(15) 0.0214(6) Uani 1 1 d . . . .
H42A H 0.0735 0.4506 0.0791 0.026 Uiso 1 1 calc R . . .
H42B H 0.1279 0.4249 0.1420 0.026 Uiso 1 1 calc R . . .
O2 O 0.43863(18) 0.52457(9) 0.19426(14) 0.0358(6) Uani 1 1 d . . . .
C1AA C 0.3072(2) 0.65280(10) 0.12429(13) 0.0157(5) Uani 1 1 d . . . .
C54 C 0.5048(2) 0.26037(12) 0.35722(16) 0.0238(6) Uani 1 1 d . . . .
H54A H 0.5492 0.2403 0.3849 0.029 Uiso 1 1 calc R . . .
H54B H 0.5093 0.2929 0.3749 0.029 Uiso 1 1 calc R . . .
C26 C 0.3861(2) 0.86863(11) 0.04124(16) 0.0243(6) Uani 1 1 d . . . .
H26 H 0.3918 0.8998 0.0581 0.029 Uiso 1 1 calc R . . .
C41 C 0.0177(2) 0.48043(11) 0.19942(16) 0.0213(6) Uani 1 1 d . . . .
H41A H 0.0342 0.4536 0.2297 0.026 Uiso 1 1 calc R . . .
H41B H -0.0377 0.4712 0.1692 0.026 Uiso 1 1 calc R . . .
C17 C 0.1972(2) 0.42156(10) -0.10085(16) 0.0211(6) Uani 1 1 d . . . .
H17 H 0.1617 0.3942 -0.1132 0.025 Uiso 1 1 calc R . . .
C29 C 0.2287(2) 0.76016(9) 0.06454(14) 0.0155(5) Uani 1 1 d . . . .
H29 H 0.2103 0.7640 0.1133 0.019 Uiso 1 1 calc R . . .
C55 C 0.5326(2) 0.25910(12) 0.28370(17) 0.0261(7) Uani 1 1 d . . . .
H55A H 0.6018 0.2676 0.2798 0.031 Uiso 1 1 calc R . . .
H55B H 0.5235 0.2270 0.2652 0.031 Uiso 1 1 calc R . . .
C2AA C 0.2055(2) 0.65258(10) 0.12231(14) 0.0179(6) Uani 1 1 d . . . .
C39 C 0.0484(3) 0.57250(13) 0.32775(18) 0.0309(7) Uani 1 1 d . . . .
H39A H -0.0054 0.5641 0.3579 0.037 Uiso 1 1 calc R . . .
H39B H 0.0277 0.5996 0.2993 0.037 Uiso 1 1 calc R . . .
C50 C 0.0518(3) 0.27311(16) 0.35477(19) 0.0361(9) Uani 1 1 d . . . .
H50A H -0.0172 0.2640 0.3578 0.043 Uiso 1 1 calc R . . .
H50B H 0.0601 0.3043 0.3765 0.043 Uiso 1 1 calc R . . .
C38 C 0.1364(3) 0.58531(12) 0.36994(17) 0.0294(7) Uani 1 1 d . . . .
H38A H 0.1202 0.6104 0.4028 0.035 Uiso 1 1 calc R . . .
H38B H 0.1597 0.5576 0.3961 0.035 Uiso 1 1 calc R . . .
C49 C 0.2874(3) 0.62270(12) 0.36441(16) 0.0300(7) Uani 1 1 d . . . .
H49A H 0.3116 0.6012 0.4007 0.036 Uiso 1 1 calc R . . .
H49B H 0.2646 0.6519 0.3862 0.036 Uiso 1 1 calc R . . .
C21 C 0.2857(2) 0.70799(9) -0.06986(13) 0.0152(5) Uani 1 1 d . . . .
H21 H 0.3046 0.6813 -0.0999 0.018 Uiso 1 1 calc R . . .
C43 C 0.2194(2) 0.46517(11) 0.08511(15) 0.0213(6) Uani 1 1 d . . . .
H43 H 0.2320 0.4661 0.0351 0.026 Uiso 1 1 calc R . . .
C32 C 0.0710(3) 0.78849(11) -0.07787(19) 0.0282(7) Uani 1 1 d . . . .
H32 H 0.0259 0.8012 -0.0471 0.034 Uiso 1 1 calc R . . .
C52 C 0.2747(3) 0.22492(13) 0.43117(18) 0.0311(8) Uani 1 1 d . . . .
H52A H 0.2740 0.1929 0.4115 0.037 Uiso 1 1 calc R . . .
H52B H 0.2530 0.2229 0.4789 0.037 Uiso 1 1 calc R . . .
C57 C 0.4358(2) 0.32682(12) 0.13815(17) 0.0267(7) Uani 1 1 d . . . .
H57A H 0.4380 0.3572 0.1627 0.032 Uiso 1 1 calc R . . .
H57B H 0.4607 0.3319 0.0917 0.032 Uiso 1 1 calc R . . .
C46 C 0.5099(2) 0.53981(14) 0.24326(19) 0.0322(8) Uani 1 1 d . . . .
H46A H 0.5750 0.5384 0.2233 0.039 Uiso 0.73(6) 1 calc R P A 1
H46B H 0.5095 0.5191 0.2838 0.039 Uiso 0.73(6) 1 calc R P A 1
H46C H 0.5602 0.5586 0.2208 0.039 Uiso 0.292(11) 1 calc R P B 2
H46D H 0.5414 0.5124 0.2656 0.039 Uiso 0.292(11) 1 calc R P B 2
C51 C 0.1142(2) 0.23783(15) 0.3912(2) 0.0358(9) Uani 1 1 d . . . .
H51A H 0.0919 0.2334 0.4384 0.043 Uiso 1 1 calc R . . .
H51B H 0.1104 0.2073 0.3673 0.043 Uiso 1 1 calc R . . .
C34 C 0.1304(3) 0.78153(13) -0.19192(19) 0.0383(9) Uani 1 1 d . . . .
H34 H 0.1257 0.7893 -0.2390 0.046 Uiso 1 1 calc R . . .
C1A C 0.4881(4) 0.58812(18) 0.2634(3) 0.0298(14) Uiso 0.708(11) 1 d . P B 1
H1AB H 0.5377 0.5999 0.2965 0.036 Uiso 0.708(11) 1 calc R P B 1
H1AC H 0.4861 0.6090 0.2231 0.036 Uiso 0.708(11) 1 calc R P B 1
C33 C 0.0639(3) 0.79974(13) -0.1471(2) 0.0371(9) Uani 1 1 d . . . .
H33 H 0.0135 0.8198 -0.1636 0.045 Uiso 1 1 calc R . . .
O3 O 0.3958(3) 0.58616(13) 0.29388(19) 0.0246(11) Uiso 0.675(11) 1 d . P B 1
C66 C 0.2489(4) 0.41443(16) 0.2929(3) 0.0487(11) Uani 1 1 d . . . .
H66C H 0.1796 0.4233 0.2913 0.058 Uiso 0.43(7) 1 calc R P C 2
H66D H 0.2698 0.4098 0.2454 0.058 Uiso 0.43(7) 1 calc R P C 2
H66A H 0.1875 0.4092 0.3168 0.058 Uiso 0.390(11) 1 calc R P D 1
H66B H 0.2344 0.4210 0.2441 0.058 Uiso 0.390(11) 1 calc R P D 1
C67 C 0.3072(4) 0.45315(17) 0.3256(3) 0.0520(11) Uani 1 1 d . . . .
H67A H 0.2671 0.4720 0.3566 0.062 Uiso 1 1 calc R . . .
H67B H 0.3347 0.4741 0.2907 0.062 Uiso 1 1 calc R . . .
O8 O 0.2603(4) 0.37279(17) 0.3291(3) 0.0393(16) Uiso 0.610(11) 1 d . P D 2
C68 C 0.3863(5) 0.4274(3) 0.3650(3) 0.0774(18) Uani 1 1 d . . . .
H68C H 0.4078 0.4448 0.4064 0.093 Uiso 0.50(5) 1 calc R P E 2
H68D H 0.4428 0.4208 0.3364 0.093 Uiso 0.50(5) 1 calc R P E 2
H68A H 0.4485 0.4443 0.3605 0.093 Uiso 0.393(13) 1 calc R P F 1
H68B H 0.3707 0.4264 0.4140 0.093 Uiso 0.393(13) 1 calc R P F 1
C69 C 0.3290(6) 0.3808(3) 0.3834(4) 0.052(2) Uiso 0.607(13) 1 d . P D 2
H69A H 0.3743 0.3539 0.3877 0.062 Uiso 0.50(5) 1 calc R P E 2
H69B H 0.2956 0.3846 0.4271 0.062 Uiso 0.50(5) 1 calc R P E 2
O9 O 0.3228(5) 0.19900(19) 0.2074(3) 0.041(2) Uiso 0.549(14) 1 d . P D 2
C70 C 0.2740(10) 0.1645(3) 0.2494(4) 0.069(3) Uiso 0.78(3) 1 d . P D 1
C73 C 0.3066(7) 0.1858(3) 0.1390(4) 0.048(3) Uiso 0.65(2) 1 d . P D 2
H73A H 0.3547 0.1623 0.1244 0.057 Uiso 0.47(7) 1 calc R P G 2
H73B H 0.3085 0.2133 0.1081 0.057 Uiso 0.47(7) 1 calc R P G 2
C72 C 0.2022(8) 0.1641(4) 0.1408(5) 0.065(3) Uiso 0.581(17) 1 d . P D 2
H72A H 0.1530 0.1856 0.1206 0.078 Uiso 0.67(7) 1 calc R P H 2
H72B H 0.1988 0.1335 0.1168 0.078 Uiso 0.67(7) 1 calc R P H 2
C71 C 0.1905(8) 0.1584(4) 0.2176(6) 0.070(4) Uiso 0.583(17) 1 d . P D 2
H71A H 0.1586 0.1285 0.2293 0.083 Uiso 0.583(17) 1 calc R P D 2
H71B H 0.1550 0.1850 0.2378 0.083 Uiso 0.583(17) 1 calc R P D 2
C64 C -0.0377(3) 0.39075(17) 0.4454(2) 0.0450(10) Uani 1 1 d . . . .
H64A H -0.0517 0.3593 0.4263 0.054 Uiso 1 1 calc R . . .
H64B H -0.0944 0.4019 0.4707 0.054 Uiso 1 1 calc R . . .
C65 C 0.0521(4) 0.39051(18) 0.4898(3) 0.0509(11) Uani 1 1 d . . . .
H65A H 0.0362 0.3822 0.5373 0.061 Uiso 1 1 calc R . . .
H65B H 0.0989 0.3672 0.4728 0.061 Uiso 1 1 calc R . . .
O7 O 0.0920(4) 0.43601(17) 0.4875(2) 0.0913(16) Uani 1 1 d . . . .
C63 C -0.0103(5) 0.4246(2) 0.3910(3) 0.0709(16) Uani 1 1 d . . . .
H63A H -0.0684 0.4398 0.3703 0.085 Uiso 1 1 calc R . . .
H63B H 0.0259 0.4087 0.3547 0.085 Uiso 1 1 calc R . . .
C62 C 0.0525(5) 0.4596(2) 0.4285(3) 0.0698(16) Uani 1 1 d . . . .
H62A H 0.1051 0.4706 0.3990 0.084 Uiso 1 1 calc R . . .
H62B H 0.0137 0.4871 0.4423 0.084 Uiso 1 1 calc R . . .
H2AA H 0.167(2) 0.6677(12) 0.1557(18) 0.014(8) Uiso 1 1 d . . . .
H1AA H 0.349(3) 0.6693(15) 0.161(2) 0.034(11) Uiso 1 1 d . . . .
C48 C 0.3653(3) 0.63342(15) 0.3169(2) 0.0385(8) Uiso 1 1 d . . . .
H48A H 0.4194 0.6502 0.3403 0.046 Uiso 0.675(11) 1 calc R P B 1
H48B H 0.3410 0.6526 0.2780 0.046 Uiso 0.675(11) 1 calc R P B 1
H48C H 0.3451 0.6631 0.2944 0.046 Uiso 0.325(11) 1 calc R P B 2
H48D H 0.4219 0.6415 0.3466 0.046 Uiso 0.325(11) 1 calc R P B 2
C1B C 0.4533(8) 0.5724(4) 0.3011(6) 0.024(3) Uiso 0.292(11) 1 d . P B 2
H1BA H 0.4086 0.5527 0.3276 0.029 Uiso 0.292(11) 1 calc R P B 2
H1BB H 0.5010 0.5869 0.3333 0.029 Uiso 0.292(11) 1 calc R P B 2
O9A O 0.2618(9) 0.2042(4) 0.2001(5) 0.074(4) Uiso 0.451(14) 1 d . P D 1
C71A C 0.2319(14) 0.1264(8) 0.1955(10) 0.092(7) Uiso 0.417(17) 1 d . P D 1
H71C H 0.1602 0.1264 0.1946 0.111 Uiso 0.417(17) 1 calc R P D 1
H71D H 0.2553 0.0945 0.2072 0.111 Uiso 0.417(17) 1 calc R P D 1
C73A C 0.2512(16) 0.1931(6) 0.1278(9) 0.063(6) Uiso 0.35(2) 1 d . P D 1
H73C H 0.1838 0.1991 0.1116 0.075 Uiso 0.35(2) 1 calc R P D 1
H73D H 0.2953 0.2128 0.1010 0.075 Uiso 0.35(2) 1 calc R P D 1
C72A C 0.2749(16) 0.1440(7) 0.1192(11) 0.097(7) Uiso 0.419(17) 1 d . P D 1
H72C H 0.3454 0.1386 0.1156 0.117 Uiso 0.419(17) 1 calc R P D 1
H72D H 0.2397 0.1295 0.0799 0.117 Uiso 0.419(17) 1 calc R P D 1
O8A O 0.3124(6) 0.3761(3) 0.3012(4) 0.044(3) Uiso 0.390(11) 1 d . P D 1
C69A C 0.3943(10) 0.3875(5) 0.3434(7) 0.055(4) Uiso 0.393(13) 1 d . P D 1
H69C H 0.3993 0.3653 0.3821 0.066 Uiso 0.393(13) 1 calc R P F 1
H69D H 0.4540 0.3849 0.3167 0.066 Uiso 0.393(13) 1 calc R P F 1
O3A O 0.4024(5) 0.6066(3) 0.2654(4) 0.029(3) Uiso 0.325(11) 1 d . P B 2
C70A C 0.322(3) 0.1588(10) 0.2424(15) 0.062(10) Uiso 0.22(3) 1 d . P D 2
H70A H 0.3359 0.1621 0.2920 0.074 Uiso 0.22(3) 1 calc R P D 2
H70B H 0.3604 0.1332 0.2222 0.074 Uiso 0.22(3) 1 calc R P D 2
O0AA O 0.3520(9) 0.0348(5) 0.1200(6) 0.114(4) Uiso 0.580(11) 1 d . P I 1
C1 C 0.2440(8) -0.0178(4) 0.0694(6) 0.066(3) Uiso 0.580(11) 1 d . P I 1
H1 H 0.1993 -0.0430 0.0647 0.080 Uiso 0.580(11) 1 calc R P I 1
C2 C 0.3128(16) -0.0013(8) 0.0081(16) 0.037(10) Uiso 0.20(4) 1 d . P I 1
H2A H 0.3348 -0.0276 -0.0206 0.044 Uiso 0.20(4) 1 calc R P I 1
H2B H 0.2838 0.0238 -0.0206 0.044 Uiso 0.20(4) 1 calc R P I 1
C3 C 0.254(2) 0.0043(12) 0.121(2) 0.212(14) Uiso 0.580(11) 1 d . P I 1
H3A H 0.2563 -0.0173 0.1608 0.254 Uiso 0.580(11) 1 calc R P I 1
H3B H 0.1977 0.0255 0.1264 0.254 Uiso 0.580(11) 1 calc R P I 1
C9 C 0.3929(11) 0.0169(6) 0.0590(8) 0.102(5) Uiso 0.580(11) 1 d . P I 1
H9A H 0.4380 -0.0090 0.0707 0.123 Uiso 0.580(11) 1 calc R P I 1
H9B H 0.4303 0.0421 0.0369 0.123 Uiso 0.580(11) 1 calc R P I 1
O0AB O 0.3156(7) 0.0578(4) 0.1386(5) 0.060(3) Uiso 0.420(11) 1 d . P I 2
C9A C 0.3513(12) 0.0531(6) 0.0690(9) 0.073(4) Uiso 0.420(11) 1 d . P I 2
H9AA H 0.4231 0.0528 0.0702 0.088 Uiso 0.420(11) 1 calc R P I 2
H9AB H 0.3292 0.0801 0.0409 0.088 Uiso 0.420(11) 1 calc R P I 2
C3A C 0.2615(11) 0.0178(5) 0.1543(8) 0.062(4) Uiso 0.420(11) 1 d . P I 2
H3AB H 0.2606 0.0125 0.2043 0.074 Uiso 0.420(11) 1 calc R P I 2
H3AC H 0.1941 0.0205 0.1364 0.074 Uiso 0.420(11) 1 calc R P I 2
C1C C 0.3057(13) -0.0144(6) 0.1251(8) 0.073(4) Uiso 0.420(11) 1 d . P I 2
H1CA H 0.2716 -0.0446 0.1305 0.087 Uiso 0.420(11) 1 calc R P I 2
H1CB H 0.3723 -0.0175 0.1445 0.087 Uiso 0.420(11) 1 calc R P I 2
C2A C 0.3087(12) 0.0024(5) 0.0342(14) 0.127(5) Uiso 0.80(4) 1 d . P I 2
H2AB H 0.3557 -0.0152 0.0068 0.152 Uiso 0.80(4) 1 calc R P I 2
H2AC H 0.2445 0.0048 0.0108 0.152 Uiso 0.80(4) 1 calc R P I 2

loop_
_atom_site_aniso_label
_atom_site_aniso_U_11
_atom_site_aniso_U_22
_atom_site_aniso_U_33
_atom_site_aniso_U_23
_atom_site_aniso_U_13
_atom_site_aniso_U_12
Ru1 0.01687(11) 0.00965(11) 0.00734(10) -0.00020(7) 0.00724(8) 0.00035(7)
Ru2 0.01299(10) 0.00896(11) 0.00729(10) 0.00125(7) 0.00387(7) 0.00007(7)
K1 0.0230(3) 0.0163(3) 0.0186(3) -0.0022(2) 0.0016(2) -0.0013(2)
K2 0.0205(3) 0.0223(3) 0.0146(3) 0.0038(2) 0.0067(2) -0.0019(2)
O1 0.0253(10) 0.0192(10) 0.0108(9) 0.0024(8) 0.0043(8) 0.0015(8)
O6 0.0247(10) 0.0167(10) 0.0179(10) -0.0029(8) 0.0040(8) -0.0029(8)
O13 0.0278(11) 0.0222(11) 0.0108(9) -0.0019(8) 0.0028(8) -0.0040(9)
O12 0.0307(11) 0.0159(10) 0.0169(10) 0.0016(8) 0.0093(9) -0.0041(8)
N2 0.0212(11) 0.0143(11) 0.0150(11) -0.0015(9) 0.0100(9) -0.0029(9)
O5 0.0300(11) 0.0245(11) 0.0178(10) -0.0065(9) 0.0008(9) 0.0039(9)
C12 0.0194(13) 0.0109(12) 0.0099(12) 0.0006(9) 0.0013(10) 0.0010(9)
O14 0.0221(10) 0.0283(12) 0.0209(11) 0.0063(9) 0.0080(8) 0.0036(9)
O15 0.0228(10) 0.0299(12) 0.0233(11) 0.0153(9) 0.0077(9) 0.0037(9)
O16 0.0238(10) 0.0280(12) 0.0175(10) 0.0010(9) 0.0052(8) 0.0004(9)
O11 0.0214(10) 0.0255(11) 0.0188(10) -0.0010(9) 0.0109(8) 0.0024(8)
C7 0.0199(13) 0.0087(11) 0.0097(11) 0.0009(9) 0.0024(10) 0.0022(9)
O4 0.0425(13) 0.0230(11) 0.0123(10) -0.0057(8) -0.0004(9) -0.0015(10)
C13 0.0138(12) 0.0132(12) 0.0113(12) 0.0002(9) 0.0008(9) 0.0015(9)
C20 0.0204(13) 0.0111(12) 0.0084(11) 0.0021(9) 0.0034(9) -0.0001(10)
C15 0.0196(12) 0.0111(12) 0.0077(11) 0.0015(9) 0.0027(9) -0.0002(10)
N1 0.0190(11) 0.0136(11) 0.0094(10) 0.0019(8) 0.0022(8) 0.0018(9)
C24 0.0262(14) 0.0179(13) 0.0103(12) 0.0024(10) 0.0020(10) -0.0034(11)
C14 0.0124(11) 0.0133(12) 0.0118(11) 0.0028(9) 0.0032(9) 0.0002(9)
C19 0.0198(13) 0.0153(13) 0.0164(13) -0.0009(10) 0.0050(10) 0.0012(10)
C8 0.0196(13) 0.0194(13) 0.0137(13) 0.0028(10) 0.0054(10) 0.0013(11)
C28 0.0236(14) 0.0151(13) 0.0107(12) -0.0020(10) 0.0005(10) 0.0006(11)
C5 0.0121(11) 0.0116(12) 0.0112(11) 0.0019(9) 0.0029(9) 0.0022(9)
C6 0.0136(11) 0.0101(11) 0.0081(11) 0.0001(9) 0.0044(9) -0.0012(9)
C27 0.0293(15) 0.0158(13) 0.0143(13) -0.0062(10) 0.0000(11) 0.0011(11)
C18 0.0299(15) 0.0138(13) 0.0233(15) -0.0041(11) 0.0056(12) 0.0020(11)
C36 0.0286(14) 0.0112(12) 0.0127(12) 0.0025(10) -0.0003(11) -0.0060(11)
C10 0.0302(16) 0.0337(17) 0.0103(13) 0.0085(12) -0.0025(11) 0.0013(13)
C0AA 0.0195(13) 0.0160(13) 0.0173(13) -0.0019(10) -0.0025(10) 0.0021(10)
C3AA 0.0285(15) 0.0325(17) 0.0098(12) 0.0058(12) 0.0049(11) 0.0022(13)
C11 0.0200(13) 0.0222(14) 0.0157(13) 0.0045(11) -0.0001(11) -0.0015(11)
C23 0.0213(13) 0.0130(12) 0.0082(11) -0.0011(9) 0.0014(10) -0.0011(10)
C35 0.0425(19) 0.0260(16) 0.0152(14) 0.0095(12) -0.0042(13) -0.0151(14)
C58 0.0377(17) 0.0173(14) 0.0118(13) 0.0013(10) 0.0060(12) -0.0038(12)
C45 0.0262(15) 0.0222(15) 0.0258(16) 0.0064(12) 0.0069(12) 0.0065(12)
C22 0.0197(13) 0.0124(12) 0.0102(11) 0.0000(9) 0.0080(10) -0.0008(10)
C16 0.0209(13) 0.0159(13) 0.0143(12) -0.0001(10) -0.0001(10) -0.0026(10)
C31 0.0245(14) 0.0099(12) 0.0191(14) 0.0010(10) -0.0035(11) -0.0014(10)
C25 0.0329(16) 0.0181(14) 0.0159(13) 0.0011(11) -0.0018(12) -0.0083(12)
C60 0.0247(15) 0.0310(17) 0.0190(15) -0.0009(12) 0.0001(12) -0.0021(12)
C61 0.0201(14) 0.0287(16) 0.0198(14) -0.0003(12) 0.0029(11) 0.0028(12)
C59 0.0361(17) 0.0233(15) 0.0098(12) -0.0017(11) 0.0033(11) -0.0036(13)
C4 0.0207(14) 0.0224(15) 0.0242(15) -0.0032(12) 0.0135(11) -0.0017(11)
C40 0.0209(14) 0.0289(16) 0.0244(15) -0.0004(13) 0.0033(12) 0.0007(12)
C44 0.0320(16) 0.0202(14) 0.0172(14) 0.0027(11) 0.0103(12) 0.0005(12)
C30 0.0188(13) 0.0122(12) 0.0166(13) -0.0027(10) 0.0055(10) 0.0027(10)
C53 0.0298(16) 0.0401(19) 0.0163(14) 0.0086(13) 0.0031(12) 0.0074(14)
C56 0.0272(15) 0.0289(17) 0.0239(16) 0.0011(13) 0.0184(13) 0.0014(13)
C42 0.0311(16) 0.0154(13) 0.0175(13) -0.0032(11) -0.0013(12) -0.0006(11)
O2 0.0342(13) 0.0289(13) 0.0434(15) -0.0127(11) -0.0168(11) 0.0092(10)
C1AA 0.0287(14) 0.0155(12) 0.0031(10) 0.0014(9) 0.0022(10) -0.0003(11)
C54 0.0195(14) 0.0288(16) 0.0229(15) -0.0036(13) 0.0005(11) 0.0020(12)
C26 0.0350(17) 0.0143(13) 0.0231(15) -0.0047(11) -0.0058(13) -0.0027(12)
C41 0.0237(14) 0.0209(14) 0.0192(14) 0.0029(11) 0.0004(11) -0.0040(11)
C17 0.0284(15) 0.0118(13) 0.0232(15) -0.0030(11) 0.0030(12) -0.0038(11)
C29 0.0232(13) 0.0118(12) 0.0118(12) -0.0031(10) 0.0077(10) 0.0015(10)
C55 0.0203(14) 0.0310(17) 0.0274(16) -0.0025(13) 0.0074(12) 0.0047(12)
C2AA 0.0305(15) 0.0161(13) 0.0076(11) 0.0003(10) 0.0128(10) -0.0015(11)
C39 0.0376(18) 0.0302(18) 0.0252(16) -0.0077(14) 0.0089(14) 0.0062(14)
C50 0.0236(16) 0.058(2) 0.0275(17) 0.0165(17) 0.0144(13) 0.0080(16)
C38 0.048(2) 0.0236(16) 0.0163(14) -0.0037(12) 0.0052(14) 0.0006(14)
C49 0.049(2) 0.0254(16) 0.0152(14) -0.0084(12) -0.0048(14) -0.0007(15)
C21 0.0287(14) 0.0105(12) 0.0067(11) 0.0005(9) 0.0085(10) -0.0024(10)
C43 0.0334(16) 0.0204(14) 0.0103(12) 0.0017(11) 0.0010(11) 0.0045(12)
C32 0.0323(17) 0.0144(14) 0.0373(19) 0.0008(13) -0.0091(14) 0.0013(12)
C52 0.0332(17) 0.0356(19) 0.0247(16) 0.0191(14) 0.0063(13) 0.0065(14)
C57 0.0307(16) 0.0255(16) 0.0246(16) 0.0052(13) 0.0183(13) -0.0045(13)
C46 0.0255(16) 0.044(2) 0.0267(17) -0.0002(15) -0.0079(13) -0.0001(14)
C51 0.0248(16) 0.052(2) 0.0315(18) 0.0234(17) 0.0127(14) -0.0006(15)
C34 0.058(2) 0.0297(18) 0.0266(17) 0.0173(15) -0.0174(17) -0.0181(17)
C33 0.044(2) 0.0205(16) 0.046(2) 0.0147(16) -0.0212(18) -0.0055(15)
C66 0.056(3) 0.043(2) 0.046(3) 0.005(2) -0.007(2) 0.005(2)
C67 0.067(3) 0.041(2) 0.048(3) 0.006(2) 0.009(2) 0.001(2)
C68 0.072(4) 0.107(5) 0.053(3) 0.009(3) -0.017(3) -0.004(4)
C64 0.052(2) 0.047(2) 0.037(2) -0.0027(19) 0.0008(18) -0.004(2)
C65 0.060(3) 0.048(3) 0.045(2) -0.001(2) -0.007(2) -0.003(2)
O7 0.112(4) 0.079(3) 0.080(3) 0.016(2) -0.035(3) -0.046(3)
C63 0.095(4) 0.076(4) 0.041(3) 0.008(3) -0.004(3) -0.024(3)
C62 0.101(4) 0.060(3) 0.049(3) 0.009(3) 0.012(3) -0.022(3)

loop_
_atom_type_symbol
_atom_type_description
_atom_type_scat_dispersion_real
_atom_type_scat_dispersion_imag
_atom_type_scat_source
C C 0.0033 0.0016 'International Tables Vol C Tables 4.2.6.8 and 6.1.1.4'
H H 0.0000 0.0000 'International Tables Vol C Tables 4.2.6.8 and 6.1.1.4'
K K 0.2009 0.2494 'International Tables Vol C Tables 4.2.6.8 and 6.1.1.4'
N N 0.0061 0.0033 'International Tables Vol C Tables 4.2.6.8 and 6.1.1.4'
O O 0.0106 0.0060 'International Tables Vol C Tables 4.2.6.8 and 6.1.1.4'
Ru Ru -1.2594 0.8363 'International Tables Vol C Tables 4.2.6.8 and 6.1.1.4'

loop_
_geom_angle_atom_site_label_1
_geom_angle_atom_site_label_2
_geom_angle_atom_site_label_3
_geom_angle
N2 Ru1 Ru2 45.06(5)
N1 Ru1 Ru2 46.52(6)
N1 Ru1 N2 65.66(8)
C22 Ru1 Ru2 112.18(7)
C22 Ru1 N2 157.22(9)
C22 Ru1 N1 100.12(10)
C22 Ru1 C30 94.07(11)
C22 Ru1 C1AA 118.22(11)
C22 Ru1 C29 81.05(10)
C22 Ru1 C2AA 155.15(11)
C22 Ru1 C21 40.66(11)
C30 Ru1 Ru2 130.40(8)
C30 Ru1 N2 101.97(10)
C30 Ru1 N1 165.28(10)
C30 Ru1 C1AA 131.66(11)
C30 Ru1 C29 40.37(11)
C30 Ru1 C2AA 102.30(11)
C30 Ru1 C21 80.91(11)
C1AA Ru1 Ru2 71.69(7)
C1AA Ru1 N2 61.25(10)
C1AA Ru1 N1 36.21(9)
C1AA Ru1 C2AA 37.59(11)
C29 Ru1 Ru2 166.01(8)
C29 Ru1 N2 121.55(9)
C29 Ru1 N1 138.32(10)
C29 Ru1 C1AA 106.75(11)
C29 Ru1 C2AA 99.42(10)
C29 Ru1 C21 95.44(10)
C2AA Ru1 Ru2 70.63(7)
C2AA Ru1 N2 34.26(9)
C2AA Ru1 N1 63.01(10)
C21 Ru1 Ru2 92.34(7)
C21 Ru1 N2 126.07(9)
C21 Ru1 N1 112.56(9)
C21 Ru1 C1AA 146.83(11)
C21 Ru1 C2AA 160.30(11)
Ru1 Ru2 K1 94.303(11)
N2 Ru2 Ru1 58.51(7)
N2 Ru2 K1 56.75(7)
N2 Ru2 C13 96.69(10)
N2 Ru2 N1 77.61(9)
N2 Ru2 C14 97.53(10)
N2 Ru2 C5 159.74(10)
N2 Ru2 C6 158.81(10)
C13 Ru2 Ru1 101.57(7)
C13 Ru2 K1 134.48(7)
C13 Ru2 C14 40.15(10)
C13 Ru2 C5 95.14(10)
N1 Ru2 Ru1 53.21(6)
N1 Ru2 K1 63.46(6)
N1 Ru2 C13 153.48(9)
N1 Ru2 C14 165.20(9)
N1 Ru2 C5 98.51(10)
N1 Ru2 C6 95.09(9)
C14 Ru2 Ru1 135.70(7)
C14 Ru2 K1 102.11(7)
C14 Ru2 C5 81.16(10)
C5 Ru2 Ru1 134.38(7)
C5 Ru2 K1 103.56(7)
C6 Ru2 Ru1 101.12(7)
C6 Ru2 K1 137.34(7)
C6 Ru2 C13 80.91(10)
C6 Ru2 C14 94.06(10)
C6 Ru2 C5 40.22(9)
O1 K1 N2 110.34(6)
O1 K1 O5 101.98(6)
O1 K1 O4 138.78(6)
O1 K1 N1 100.23(6)
O1 K1 C1AA 124.00(7)
O1 K1 C2AA 132.14(7)
O1 K1 C43 25.09(6)
O1 K1 O3 109.94(8)
O1 K1 O3A 116.46(16)
O6 K1 O1 59.52(6)
O6 K1 N2 88.36(6)
O6 K1 O5 55.37(6)
O6 K1 O4 110.33(7)
O6 K1 N1 122.30(6)
O6 K1 O2 118.04(7)
O6 K1 C1AA 131.97(7)
O6 K1 C2AA 110.74(8)
O6 K1 C43 44.16(7)
O6 K1 O3 146.47(9)
O6 K1 O3A 162.34(19)
N2 K1 N1 45.61(6)
N2 K1 C43 88.36(7)
O5 K1 N2 105.99(6)
O5 K1 N1 149.22(6)
O5 K1 C1AA 130.08(7)
O5 K1 C43 97.51(7)
O4 K1 N2 109.01(7)
O4 K1 O5 54.97(6)
O4 K1 N1 115.99(6)
O4 K1 C1AA 93.23(7)
O4 K1 C2AA 89.06(7)
O4 K1 C43 150.10(7)
O2 K1 O1 59.40(7)
O2 K1 N2 121.76(8)
O2 K1 O5 132.06(8)
O2 K1 O4 107.98(7)
O2 K1 N1 78.00(7)
O2 K1 C1AA 91.22(8)
O2 K1 C2AA 116.71(8)
O2 K1 C43 80.85(8)
O2 K1 O3 55.72(9)
O2 K1 O3A 57.65(16)
C1AA K1 N2 43.82(7)
C1AA K1 N1 23.79(6)
C1AA K1 C43 115.50(7)
C2AA K1 N2 25.60(7)
C2AA K1 O5 108.01(7)
C2AA K1 N1 41.51(6)
C2AA K1 C1AA 25.84(8)
C2AA K1 C43 112.94(7)
C43 K1 N1 93.63(7)
O3 K1 N2 123.87(9)
O3 K1 O5 102.02(9)
O3 K1 O4 54.26(9)
O3 K1 N1 90.03(9)
O3 K1 C1AA 81.19(10)
O3 K1 C2AA 99.35(10)
O3 K1 C43 134.56(9)
O3A K1 N2 108.54(19)
O3A K1 O5 112.96(17)
O3A K1 O4 60.05(16)
O3A K1 N1 74.80(18)
O3A K1 C1AA 65.39(19)
O3A K1 C2AA 84.85(19)
O3A K1 C43 138.25(16)
O13 K2 C70 109.95(18)
O12 K2 O13 60.01(6)
O12 K2 O16 120.59(7)
O12 K2 C70 99.35(17)
O14 K2 O13 60.98(6)
O14 K2 O12 118.06(7)
O14 K2 O15 60.35(6)
O14 K2 O16 118.10(7)
O14 K2 O9 101.05(14)
O14 K2 C70 84.0(2)
O15 K2 O13 119.80(6)
O15 K2 O12 175.16(7)
O15 K2 O16 59.50(6)
O15 K2 C70 76.07(17)
O16 K2 O13 178.81(7)
O16 K2 C70 69.03(18)
O11 K2 O13 120.34(7)
O11 K2 O12 62.35(7)
O11 K2 O14 176.92(7)
O11 K2 O15 118.97(7)
O11 K2 O16 60.54(6)
O11 K2 O8 96.23(12)
O11 K2 O9 75.99(14)
O11 K2 C70 92.9(2)
O8 K2 O13 82.55(11)
O8 K2 O12 102.74(12)
O8 K2 O14 86.68(12)
O8 K2 O15 81.88(12)
O8 K2 O16 98.22(11)
O8 K2 O9 171.62(17)
O9 K2 O13 103.97(13)
O9 K2 O12 76.62(12)
O9 K2 O15 99.03(13)
O9 K2 O16 75.35(13)
O9A K2 O13 89.9(3)
O9A K2 O12 78.2(2)
O9A K2 O14 84.6(3)
O9A K2 O15 97.0(2)
O9A K2 O16 89.2(3)
O9A K2 O11 92.6(3)
O9A K2 C70 23.7(3)
O9A K2 O8A 165.0(3)
O8A K2 O13 83.63(17)
O8A K2 O12 86.85(19)
O8A K2 O14 103.83(19)
O8A K2 O15 97.95(19)
O8A K2 O16 97.40(17)
O8A K2 O11 79.20(19)
O8A K2 C70 166.4(2)
C44 O1 K1 104.36(17)
C44 O1 C43 110.8(2)
C43 O1 K1 95.22(15)
C42 O6 K1 116.51(17)
C41 O6 K1 127.38(17)
C41 O6 C42 110.9(2)
C60 O13 K2 113.08(17)
C59 O13 K2 114.87(18)
C59 O13 C60 111.2(2)
C58 O12 K2 112.97(16)
C57 O12 K2 109.07(17)
C57 O12 C58 111.3(2)
Ru1 N2 K1 119.74(9)
Ru2 N2 Ru1 76.43(7)
Ru2 N2 K1 90.85(8)
C4 N2 Ru1 121.22(19)
C4 N2 Ru2 129.34(19)
C4 N2 K1 112.24(17)
C2AA N2 Ru1 61.61(13)
C2AA N2 Ru2 115.44(18)
C2AA N2 K1 72.95(16)
C2AA N2 C4 114.3(2)
C40 O5 K1 107.05(17)
C39 O5 K1 111.2(2)
C39 O5 C40 111.2(3)
C7 C12 C13 116.9(2)
C11 C12 C7 119.0(3)
C11 C12 C13 123.9(3)
C61 O14 K2 112.72(17)
C50 O14 K2 114.27(19)
C50 O14 C61 111.1(2)
C52 O15 K2 116.83(18)
C52 O15 C51 112.3(3)
C51 O15 K2 114.61(19)
C53 O16 K2 114.02(18)
C53 O16 C54 111.5(2)
C54 O16 K2 113.33(18)
C56 O11 K2 113.36(18)
C55 O11 K2 116.15(17)
C55 O11 C56 111.3(2)
C12 C7 C8 119.8(2)
C12 C7 C6 116.5(2)
C8 C7 C6 123.3(2)
C38 O4 K1 122.51(18)
C38 O4 C49 110.8(2)
C49 O4 K1 120.45(19)
C12 C13 Ru2 111.88(18)
C14 C13 Ru2 70.16(15)
C14 C13 C12 122.3(2)
C15 C20 C5 117.2(2)
C19 C20 C15 118.9(2)
C19 C20 C5 123.4(2)
C20 C15 C14 116.7(2)
C16 C15 C20 119.6(2)
C16 C15 C14 123.1(2)
Ru1 N1 K1 116.81(8)
Ru2 N1 Ru1 80.27(8)
Ru2 N1 K1 83.94(7)
C0AA N1 Ru1 123.07(17)
C0AA N1 Ru2 128.80(18)
C0AA N1 K1 114.32(16)
C1AA N1 Ru1 67.05(14)
C1AA N1 Ru2 116.39(18)
C1AA N1 K1 66.83(14)
C1AA N1 C0AA 114.7(2)
C23 C24 C25 120.7(3)
C13 C14 Ru2 69.69(15)
C13 C14 C15 122.8(2)
C15 C14 Ru2 111.96(17)
C18 C19 C20 121.2(3)
C3AA C8 C7 120.8(3)
C27 C28 C23 118.8(3)
C27 C28 C29 124.4(3)
C23 C28 C29 116.7(2)
C20 C5 Ru2 111.63(17)
C6 C5 Ru2 69.26(14)
C6 C5 C20 121.7(2)
C7 C6 Ru2 112.44(18)
C5 C6 Ru2 70.52(14)
C5 C6 C7 123.2(2)
C26 C27 C28 121.3(3)
C17 C18 C19 119.7(3)
C35 C36 C31 119.3(3)
C35 C36 C21 123.9(3)
C31 C36 C21 116.7(2)
C3AA C10 C11 119.7(3)
C10 C3AA C8 119.7(3)
C12 C11 C10 121.1(3)
C24 C23 C28 119.9(3)
C24 C23 C22 124.0(2)
C28 C23 C22 115.9(2)
C34 C35 C36 120.2(3)
O12 C58 C59 109.1(2)
O2 C45 C44 107.7(3)
C23 C22 Ru1 113.51(17)
C21 C22 Ru1 71.59(14)
C21 C22 C23 121.5(2)
C15 C16 C17 120.8(3)
C36 C31 C30 116.7(2)
C32 C31 C36 119.8(3)
C32 C31 C30 123.5(3)
C26 C25 C24 119.3(3)
O13 C60 C61 108.5(3)
O14 C61 C60 109.1(3)
O13 C59 C58 108.0(2)
O5 C40 C41 108.8(2)
O1 C44 C45 109.0(2)
C31 C30 Ru1 112.88(19)
C29 C30 Ru1 70.91(15)
C29 C30 C31 121.2(2)
O16 C53 C52 108.5(3)
O11 C56 C57 109.1(2)
O6 C42 C43 108.6(2)
C45 O2 K1 118.69(19)
C45 O2 C46 112.9(3)
C46 O2 K1 123.0(2)
Ru1 C1AA K1 133.83(12)
N1 C1AA Ru1 76.74(14)
N1 C1AA K1 89.38(16)
N1 C1AA C2AA 113.9(2)
C2AA C1AA Ru1 71.99(16)
C2AA C1AA K1 74.26(16)
O16 C54 C55 108.4(3)
C27 C26 C25 120.1(3)
O6 C41 C40 108.6(2)
C18 C17 C16 119.7(3)
C28 C29 Ru1 111.99(18)
C30 C29 Ru1 68.71(15)
C30 C29 C28 120.4(2)
O11 C55 C54 109.2(2)
Ru1 C2AA K1 136.73(12)
N2 C2AA Ru1 84.13(15)
N2 C2AA K1 81.45(16)
N2 C2AA C1AA 116.1(2)
C1AA C2AA Ru1 70.42(15)
C1AA C2AA K1 79.90(17)
O5 C39 C38 109.1(3)
O14 C50 C51 109.4(3)
O4 C38 C39 109.0(3)
O4 C49 C48 107.9(3)
C36 C21 Ru1 112.07(18)
C22 C21 Ru1 67.74(14)
C22 C21 C36 120.2(2)
O1 C43 K1 59.70(13)
O1 C43 C42 108.7(2)
C42 C43 K1 89.41(17)
C33 C32 C31 120.3(4)
O15 C52 C53 109.2(3)
O12 C57 C56 110.1(3)
O2 C46 C1A 109.0(3)
O2 C46 C1B 107.4(5)
O15 C51 C50 108.4(3)
C33 C34 C35 120.6(3)
O3 C1A C46 105.6(4)
C34 C33 C32 119.8(3)
C1A O3 K1 110.6(3)
C1A O3 C48 110.8(4)
C48 O3 K1 105.2(2)
O8 C66 C67 110.9(4)
O8A C66 C67 101.3(5)
C66 C67 C68 103.5(4)
C66 O8 K2 122.8(3)
C66 O8 C69 108.0(5)
C69 O8 K2 114.4(4)
C67 C68 C69 99.4(5)
C69A C68 C67 110.3(8)
O8 C69 C68 106.8(6)
C73 O9 K2 126.3(5)
C70A O9 K2 123.0(15)
C70A O9 C73 104.8(14)
O9A C70 K2 46.1(5)
O9A C70 C71A 93.1(10)
C71A C70 K2 137.2(9)
O9 C73 C72 102.1(7)
C71 C72 C73 100.6(8)
C72 C71 C70A 97.4(12)
C63 C64 C65 101.3(4)
O7 C65 C64 107.2(4)
C65 O7 C62 108.5(4)
C64 C63 C62 103.6(4)
O7 C62 C63 106.5(5)
C49 C48 O3 102.7(3)
O3A C48 C49 129.8(5)
O3A C1B C46 106.8(8)
C70 O9A K2 110.2(6)
C73A O9A K2 131.5(9)
C73A O9A C70 118.1(11)
C70 C71A C72A 104.4(13)
C72A C73A O9A 107.8(16)
C73A C72A C71A 95.7(16)
C66 O8A K2 126.9(5)
C66 O8A C69A 111.9(8)
C69A O8A K2 120.2(7)
C68 C69A O8A 109.7(11)
C48 O3A K1 109.9(4)
C48 O3A C1B 102.5(7)
C1B O3A K1 105.3(6)
O9 C70A C71 83.8(19)
C9 O0AA C3 99.9(16)
C3 C1 C2 115(2)
C9 C2 C1 92.5(18)
C1 C3 O0AA 110(2)
O0AA C9 C2 111.4(15)
C3A O0AB C9A 108.8(11)
O0AB C9A C2A 109.3(14)
C1C C3A O0AB 103.1(13)
C3A C1C C2A 106.0(14)
C9A C2A C1C 81.3(14)

loop_
_geom_bond_atom_site_label_1
_geom_bond_atom_site_label_2
_geom_bond_distance
Ru1 Ru2 2.8240(3)
Ru1 N2 2.477(2)
Ru1 N1 2.294(2)
Ru1 C22 2.075(3)
Ru1 C30 2.088(3)
Ru1 C1AA 2.171(3)
Ru1 C29 2.118(3)
Ru1 C2AA 2.191(3)
Ru1 C21 2.127(3)
Ru2 K1 3.8373(7)
Ru2 N2 2.056(2)
Ru2 C13 2.110(3)
Ru2 N1 2.079(2)
Ru2 C14 2.117(3)
Ru2 C5 2.123(3)
Ru2 C6 2.105(2)
K1 O1 2.920(2)
K1 O6 2.801(2)
K1 N2 3.209(3)
K1 O5 3.128(2)
K1 O4 2.956(2)
K1 N1 3.452(2)
K1 O2 2.820(3)
K1 C1AA 3.174(3)
K1 C2AA 3.103(3)
K1 C43 3.368(3)
K1 O3 2.955(4)
K1 O3A 2.932(8)
K2 O13 2.842(2)
K2 O12 2.836(2)
K2 O14 2.802(2)
K2 O15 2.813(2)
K2 O16 2.840(2)
K2 O11 2.760(2)
K2 O8 2.777(5)
K2 O9 2.812(6)
K2 C70 3.482(9)
K2 O9A 2.672(10)
K2 O8A 2.699(8)
O1 C44 1.429(4)
O1 C43 1.434(4)
O6 C42 1.432(4)
O6 C41 1.417(4)
O13 C60 1.428(4)
O13 C59 1.419(3)
O12 C58 1.422(4)
O12 C57 1.418(4)
N2 C4 1.460(4)
N2 C2AA 1.402(4)
O5 C40 1.422(4)
O5 C39 1.413(4)
C12 C7 1.399(4)
C12 C13 1.488(4)
C12 C11 1.397(4)
O14 C61 1.425(4)
O14 C50 1.418(4)
O15 C52 1.420(4)
O15 C51 1.421(4)
O16 C53 1.418(4)
O16 C54 1.434(4)
O11 C56 1.425(4)
O11 C55 1.424(4)
C7 C8 1.399(4)
C7 C6 1.487(4)
O4 C38 1.417(4)
O4 C49 1.433(4)
C13 C14 1.451(4)
C20 C15 1.408(4)
C20 C19 1.400(4)
C20 C5 1.485(4)
C15 C14 1.490(4)
C15 C16 1.396(4)
N1 C0AA 1.458(4)
N1 C1AA 1.393(3)
C24 C23 1.398(4)
C24 C25 1.399(4)
C19 C18 1.394(4)
C8 C3AA 1.394(4)
C28 C27 1.396(4)
C28 C23 1.405(4)
C28 C29 1.486(4)
C5 C6 1.454(3)
C27 C26 1.389(4)
C18 C17 1.391(4)
C36 C35 1.404(4)
C36 C31 1.404(4)
C36 C21 1.475(4)
C10 C3AA 1.387(4)
C10 C11 1.400(4)
C23 C22 1.494(4)
C35 C34 1.392(5)
C58 C59 1.504(4)
C45 C44 1.496(5)
C45 O2 1.419(4)
C22 C21 1.461(4)
C16 C17 1.399(4)
C31 C30 1.488(4)
C31 C32 1.403(4)
C25 C26 1.390(5)
C60 C61 1.505(4)
C40 C41 1.499(4)
C30 C29 1.452(4)
C53 C52 1.498(5)
C56 C57 1.499(5)
C42 C43 1.497(4)
O2 C46 1.425(4)
C1AA C2AA 1.405(4)
C54 C55 1.500(4)
C39 C38 1.498(5)
C50 C51 1.495(5)
C49 C48 1.472(5)
C32 C33 1.395(5)
C46 C1A 1.466(6)
C46 C1B 1.674(12)
C34 C33 1.387(6)
C1A O3 1.422(6)
O3 C48 1.485(5)
C66 C67 1.500(7)
C66 O8 1.389(7)
C66 O8A 1.408(9)
C67 C68 1.512(8)
O8 C69 1.425(9)
C68 C69 1.592(11)
C68 C69A 1.218(15)
O9 C73 1.405(10)
O9 C70A 1.34(3)
C70 O9A 1.493(13)
C70 C71A 1.61(2)
C73 C72 1.570(14)
C72 C71 1.526(15)
C71 C70A 1.87(4)
C64 C65 1.496(6)
C64 C63 1.492(7)
C65 O7 1.410(6)
O7 C62 1.433(7)
C63 C62 1.503(8)
C48 O3A 1.373(9)
C1B O3A 1.382(15)
O9A C73A 1.46(2)
C71A C72A 1.70(3)
C73A C72A 1.45(3)
O8A C69A 1.422(15)
O0AA C3 1.61(3)
O0AA C9 1.427(18)
C1 C2 1.62(3)
C1 C3 1.20(4)
C2 C9 1.56(3)
O0AB C9A 1.467(19)
O0AB C3A 1.402(17)
C9A C2A 1.70(2)
C3A C1C 1.25(2)
C1C C2A 1.84(3)
